data_4317337
loop_
_publ_author_name
'Zhan Zhang'
'David Dolphin'

_publ_contact_author_address
;Department of Chemistry,

University of British Columbia,

2036 Main Mall, Vancouver

BC V6T1Z1 Canada

;
_publ_contact_author_email david.dolphin@ubc.ca
_publ_contact_author_fax 1-604-822-9678
_publ_contact_author_name 'David Dolphin'
_publ_contact_author_phone 1-604-822-4571
_publ_section_title
;
 Synthesis of Triple-Stranded Complexes Using Bis(dipyrromethene) Ligands
;
_journal_name_full 'Inorganic Chemistry'
_journal_page_first 11550
_journal_page_last 11555
_journal_paper_doi 10.1021/ic101694z
_journal_volume 49
_journal_year 2010
_chemical_formula_sum 'C94 H67 Cl3 Ga2 N12'
_chemical_formula_weight 1610.39
_chemical_name_systematic
;

 ?

;
_space_group_IT_number 2
_symmetry_cell_setting triclinic
_symmetry_space_group_name_Hall '-P 1'
_symmetry_space_group_name_H-M 'P -1'
_atom_sites_solution_hydrogens geom
_atom_sites_solution_primary direct
_atom_sites_solution_secondary difmap
_audit_creation_method SHELXL-97
_cell_angle_alpha 110.547(3)
_cell_angle_beta 111.629(3)
_cell_angle_gamma 102.436(3)
_cell_formula_units_Z 2
_cell_length_a 16.633(3)
_cell_length_b 16.850(3)
_cell_length_c 17.557(3)
_cell_measurement_reflns_used 9938
_cell_measurement_temperature 90.0(1)
_cell_measurement_theta_max 25.15
_cell_measurement_theta_min 2.42
_cell_volume 3933.0(12)
_computing_structure_refinement 'SHELXL-97 (Sheldrick, 1997)'
_diffrn_ambient_temperature 90.0(1)
_diffrn_measured_fraction_theta_full 0.991
_diffrn_measured_fraction_theta_max 0.978
_diffrn_measurement_device_type 'Bruker APEX DUO'
_diffrn_measurement_method 'area detector'
_diffrn_radiation_monochromator graphite
_diffrn_radiation_source 'fine-focus sealed tube'
_diffrn_radiation_type MoK\a
_diffrn_radiation_wavelength 0.71073
_diffrn_reflns_av_R_equivalents 0.0800
_diffrn_reflns_av_sigmaI/netI 0.0621
_diffrn_reflns_limit_h_max 18
_diffrn_reflns_limit_h_min -20
_diffrn_reflns_limit_k_max 19
_diffrn_reflns_limit_k_min -20
_diffrn_reflns_limit_l_max 21
_diffrn_reflns_limit_l_min 0
_diffrn_reflns_number 77218
_diffrn_reflns_theta_full 25.00
_diffrn_reflns_theta_max 25.43
_diffrn_reflns_theta_min 1.94
_exptl_absorpt_coefficient_mu 0.844
_exptl_absorpt_correction_T_max 0.959
_exptl_absorpt_correction_T_min 0.786
_exptl_absorpt_correction_type multi-scan
_exptl_absorpt_process_details 'twinabs 2008/4'
_exptl_crystal_colour red
_exptl_crystal_density_diffrn 1.360
_exptl_crystal_density_method 'not measured'
_exptl_crystal_description needle
_exptl_crystal_F_000 1656
_exptl_crystal_size_max 0.24
_exptl_crystal_size_mid 0.08
_exptl_crystal_size_min 0.05
_refine_diff_density_max 1.247
_refine_diff_density_min -0.778
_refine_diff_density_rms 0.114
_refine_ls_extinction_method none
_refine_ls_goodness_of_fit_ref 1.045
_refine_ls_hydrogen_treatment constr
_refine_ls_matrix_type full
_refine_ls_number_parameters 1002
_refine_ls_number_reflns 14227
_refine_ls_number_restraints 1392
_refine_ls_restrained_S_all 0.996
_refine_ls_R_factor_all 0.0961
_refine_ls_R_factor_gt 0.0644
_refine_ls_shift/su_max 0.065
_refine_ls_shift/su_mean 0.001
_refine_ls_structure_factor_coef Fsqd
_refine_ls_weighting_details 'calc w=1/[\s^2^(Fo^2^)+(0.0912P)^2^+7.3200P] where P=(Fo^2^+2Fc^2^)/3'
_refine_ls_weighting_scheme calc
_refine_ls_wR_factor_gt 0.1621
_refine_ls_wR_factor_ref 0.1819
_reflns_number_gt 10447
_reflns_number_total 14227
_reflns_threshold_expression >2sigma(I)
_cod_data_source_file ic101694z_si_001_2.cif
_cod_data_source_block Ga-Helicate
_cod_original_cell_volume 3932.9(12)
_cod_database_code 4317337

loop_
_symmetry_equiv_pos_as_xyz
'x, y, z'
'-x, -y, -z'

loop_
_atom_site_label
_atom_site_type_symbol
_atom_site_fract_x
_atom_site_fract_y
_atom_site_fract_z
_atom_site_U_iso_or_equiv
_atom_site_adp_type
_atom_site_occupancy
_atom_site_symmetry_multiplicity
_atom_site_calc_flag
_atom_site_refinement_flags
_atom_site_disorder_assembly
_atom_site_disorder_group
C1 C 0.7983(4) 0.1761(4) 0.8403(4) 0.0249(13) Uani 1 1 d U . .
H1 H 0.7408 0.1810 0.8090 0.030 Uiso 1 1 calc R . .
C2 C 0.8185(4) 0.1476(4) 0.9094(4) 0.0293(15) Uani 1 1 d U . .
H2 H 0.7776 0.1294 0.9317 0.035 Uiso 1 1 calc R . .
C3 C 0.9089(4) 0.1514(4) 0.9383(4) 0.0262(13) Uani 1 1 d U . .
H3 H 0.9422 0.1362 0.9843 0.031 Uiso 1 1 calc R . .
C4 C 0.9431(4) 0.1826(4) 0.8855(4) 0.0227(13) Uani 1 1 d U . .
C5 C 1.0349(4) 0.1998(4) 0.8975(4) 0.0217(12) Uani 1 1 d U . .
C6 C 1.0683(4) 0.2317(4) 0.8463(4) 0.0210(12) Uani 1 1 d U . .
C7 C 1.1607(5) 0.2502(4) 0.8554(4) 0.0277(13) Uani 1 1 d U . .
H7 H 1.2125 0.2479 0.9004 0.033 Uiso 1 1 calc R . .
C8 C 1.1600(5) 0.2721(4) 0.7861(4) 0.0283(14) Uani 1 1 d U . .
C9 C 1.0691(4) 0.2683(4) 0.7376(4) 0.0256(13) Uani 1 1 d U . .
H9 H 1.0495 0.2807 0.6865 0.031 Uiso 1 1 calc R . .
C10 C 1.2355(5) 0.2858(5) 0.7596(5) 0.0356(14) Uani 1 1 d U . .
H10A H 1.2211 0.2266 0.7076 0.043 Uiso 1 1 calc R . .
H10B H 1.2959 0.3012 0.8131 0.043 Uiso 1 1 calc R . .
C11 C 1.2569(5) 0.4511(4) 0.7800(4) 0.0315(14) Uani 1 1 d U . .
H11 H 1.2506 0.4721 0.8345 0.038 Uiso 1 1 calc R . .
C12 C 1.2483(4) 0.3604(4) 0.7304(4) 0.0285(13) Uani 1 1 d U . .
C13 C 1.2599(4) 0.3580(4) 0.6565(4) 0.0266(13) Uani 1 1 d U . .
H13 H 1.2557 0.3055 0.6087 0.032 Uiso 1 1 calc R . .
C14 C 1.2793(4) 0.4473(4) 0.6636(4) 0.0220(12) Uani 1 1 d U . .
C15 C 1.3053(4) 0.4808(4) 0.6107(4) 0.0180(11) Uani 1 1 d U . .
C16 C 1.3260(4) 0.5704(4) 0.6217(4) 0.0204(12) Uani 1 1 d U . .
C17 C 1.3580(5) 0.6068(4) 0.5718(4) 0.0318(15) Uani 1 1 d U . .
H17 H 1.3725 0.5751 0.5253 0.038 Uiso 1 1 calc R . .
C18 C 1.3643(6) 0.6960(4) 0.6026(5) 0.046(2) Uani 1 1 d U . .
H18 H 1.3831 0.7376 0.5814 0.055 Uiso 1 1 calc R . .
C19 C 1.3375(5) 0.7131(4) 0.6720(4) 0.0354(16) Uani 1 1 d U . .
H19 H 1.3355 0.7702 0.7057 0.042 Uiso 1 1 calc R . .
C20 C 1.0999(4) 0.1795(4) 0.9663(4) 0.0235(13) Uani 1 1 d U . .
C21 C 1.0888(6) 0.0888(4) 0.9440(5) 0.0420(17) Uani 1 1 d U . .
H21 H 1.0412 0.0399 0.8845 0.050 Uiso 1 1 calc R . .
C22 C 1.1487(6) 0.0693(5) 1.0105(5) 0.0468(19) Uani 1 1 d U . .
H22 H 1.1405 0.0071 0.9950 0.056 Uiso 1 1 calc R . .
C23 C 1.2169(5) 0.1375(5) 1.0949(5) 0.0409(16) Uani 1 1 d U . .
H23 H 1.2571 0.1233 1.1382 0.049 Uiso 1 1 calc R . .
C24 C 1.2285(4) 0.2282(5) 1.1188(5) 0.0387(16) Uani 1 1 d U . .
H24 H 1.2751 0.2765 1.1791 0.046 Uiso 1 1 calc R . .
C25 C 1.1703(4) 0.2476(4) 1.0528(4) 0.0338(14) Uani 1 1 d U . .
H25 H 1.1800 0.3101 1.0685 0.041 Uiso 1 1 calc R . .
C26 C 1.3142(4) 0.4141(4) 0.5335(4) 0.0217(12) Uani 1 1 d U . .
C27 C 1.2589(4) 0.3981(4) 0.4406(4) 0.0347(14) Uani 1 1 d U . .
H27 H 1.2167 0.4279 0.4290 0.042 Uiso 1 1 calc R . .
C28 C 1.2665(5) 0.3396(4) 0.3675(4) 0.0387(15) Uani 1 1 d U . .
H28 H 1.2310 0.3302 0.3062 0.046 Uiso 1 1 calc R . .
C29 C 1.3268(5) 0.2950(4) 0.3850(5) 0.0434(17) Uani 1 1 d U . .
H29 H 1.3318 0.2541 0.3351 0.052 Uiso 1 1 calc R . .
C30 C 1.3788(5) 0.3092(5) 0.4724(5) 0.0428(17) Uani 1 1 d U . .
H30 H 1.4209 0.2793 0.4833 0.051 Uiso 1 1 calc R . .
C31 C 1.3710(4) 0.3682(4) 0.5479(4) 0.0337(14) Uani 1 1 d U . .
H31 H 1.4057 0.3754 0.6084 0.040 Uiso 1 1 calc R . .
C32 C 0.8144(4) 0.0176(4) 0.6520(4) 0.0283(14) Uani 1 1 d U . .
H32 H 0.8147 0.0235 0.7080 0.034 Uiso 1 1 calc R . .
C33 C 0.7913(5) -0.0656(4) 0.5780(4) 0.0316(15) Uani 1 1 d U . .
H33 H 0.7723 -0.1250 0.5737 0.038 Uiso 1 1 calc R . .
C34 C 0.8014(5) -0.0448(4) 0.5121(4) 0.0318(14) Uani 1 1 d U . .
H34 H 0.7915 -0.0875 0.4537 0.038 Uiso 1 1 calc R . .
C35 C 0.8291(4) 0.0517(4) 0.5469(4) 0.0231(12) Uani 1 1 d U . .
C36 C 0.8415(4) 0.1022(4) 0.4998(4) 0.0250(13) Uani 1 1 d U . .
C37 C 0.8607(4) 0.1946(4) 0.5304(4) 0.0208(12) Uani 1 1 d U . .
C38 C 0.8703(4) 0.2470(4) 0.4829(4) 0.0227(13) Uani 1 1 d U . .
H38 H 0.8649 0.2236 0.4227 0.027 Uiso 1 1 calc R . .
C39 C 0.8887(4) 0.3363(4) 0.5387(4) 0.0202(12) Uani 1 1 d U . .
C40 C 0.8941(4) 0.3386(4) 0.6221(4) 0.0257(13) Uani 1 1 d U . .
H40 H 0.9094 0.3934 0.6750 0.031 Uiso 1 1 calc R . .
C41 C 0.9015(4) 0.4160(4) 0.5173(4) 0.0228(13) Uani 1 1 d U . .
H41A H 0.8453 0.4311 0.5061 0.027 Uiso 1 1 calc R . .
H41B H 0.9062 0.3970 0.4595 0.027 Uiso 1 1 calc R . .
C42 C 1.0825(4) 0.5081(4) 0.6367(4) 0.0216(12) Uani 1 1 d U . .
H42 H 1.0995 0.4567 0.6208 0.026 Uiso 1 1 calc R . .
C43 C 0.9885(4) 0.5016(4) 0.5951(3) 0.0202(12) Uani 1 1 d U . .
C44 C 0.9943(4) 0.5893(4) 0.6374(3) 0.0194(12) Uani 1 1 d U . .
H44 H 0.9428 0.6078 0.6253 0.023 Uiso 1 1 calc R . .
C45 C 1.0900(4) 0.6484(4) 0.7023(4) 0.0192(12) Uani 1 1 d U . .
C46 C 1.1273(4) 0.7424(4) 0.7617(4) 0.0207(12) Uani 1 1 d U . .
C47 C 1.2228(4) 0.8013(4) 0.8251(4) 0.0229(12) Uani 1 1 d U . .
C48 C 1.2598(5) 0.8973(4) 0.8846(4) 0.0334(14) Uani 1 1 d U . .
H48 H 1.2247 0.9347 0.8899 0.040 Uiso 1 1 calc R . .
C49 C 1.3551(5) 0.9261(4) 0.9330(5) 0.0409(17) Uani 1 1 d U . .
H49 H 1.3991 0.9871 0.9791 0.049 Uiso 1 1 calc R . .
C50 C 1.3755(4) 0.8480(4) 0.9013(4) 0.0313(14) Uani 1 1 d U . .
H50 H 1.4372 0.8487 0.9227 0.038 Uiso 1 1 calc R . .
C51 C 0.8334(4) 0.0494(4) 0.4065(4) 0.0255(13) Uani 1 1 d U . .
C52 C 0.9036(5) 0.0176(4) 0.4006(5) 0.0385(16) Uani 1 1 d U . .
H52 H 0.9560 0.0292 0.4556 0.046 Uiso 1 1 calc R . .
C53 C 0.8958(7) -0.0313(5) 0.3133(6) 0.055(2) Uani 1 1 d U . .
H53 H 0.9427 -0.0529 0.3080 0.066 Uiso 1 1 calc R . .
C54 C 0.8173(8) -0.0475(5) 0.2345(6) 0.064(3) Uani 1 1 d U . .
H54 H 0.8112 -0.0814 0.1751 0.077 Uiso 1 1 calc R . .
C55 C 0.7501(6) -0.0172(5) 0.2390(5) 0.053(2) Uani 1 1 d U . .
H55 H 0.6978 -0.0294 0.1836 0.063 Uiso 1 1 calc R . .
C56 C 0.7577(5) 0.0330(4) 0.3264(4) 0.0344(14) Uani 1 1 d U . .
H56 H 0.7109 0.0554 0.3303 0.041 Uiso 1 1 calc R . .
C57 C 1.0563(4) 0.7855(4) 0.7599(4) 0.0251(13) Uani 1 1 d U . .
C58 C 1.0219(5) 0.7918(6) 0.8207(4) 0.0466(19) Uani 1 1 d U . .
H58 H 1.0427 0.7692 0.8638 0.056 Uiso 1 1 calc R . .
C59 C 0.9558(5) 0.8317(6) 0.8194(5) 0.056(2) Uani 1 1 d U . .
H59 H 0.9334 0.8376 0.8629 0.068 Uiso 1 1 calc R . .
C60 C 0.9234(5) 0.8620(4) 0.7561(5) 0.0401(16) Uani 1 1 d U . .
H60 H 0.8769 0.8868 0.7540 0.048 Uiso 1 1 calc R . .
C61 C 0.9572(5) 0.8569(5) 0.6971(7) 0.056(2) Uani 1 1 d U . .
H61 H 0.9353 0.8787 0.6536 0.067 Uiso 1 1 calc R . .
C62 C 1.0247(5) 0.8193(5) 0.6993(6) 0.0491(19) Uani 1 1 d U . .
H62 H 1.0491 0.8171 0.6579 0.059 Uiso 1 1 calc R . .
C63 C 0.6597(5) 0.1289(5) 0.6130(5) 0.0448(19) Uani 1 1 d U . .
H63 H 0.6634 0.0708 0.5877 0.054 Uiso 1 1 calc R . .
C64 C 0.5750(6) 0.1411(5) 0.5940(6) 0.067(3) Uani 1 1 d U . .
H64 H 0.5134 0.0937 0.5564 0.080 Uiso 1 1 calc R . .
C65 C 0.5977(5) 0.2341(5) 0.6399(6) 0.058(2) Uani 1 1 d U . .
H65 H 0.5553 0.2638 0.6401 0.070 Uiso 1 1 calc R . .
C66 C 0.6982(5) 0.2772(5) 0.6872(4) 0.0353(16) Uani 1 1 d U . .
C67 C 0.7548(5) 0.3727(4) 0.7468(4) 0.0309(14) Uani 1 1 d U . .
C68 C 0.8535(4) 0.4136(4) 0.8022(4) 0.0234(13) Uani 1 1 d U . .
C69 C 0.9116(4) 0.5091(4) 0.8648(4) 0.0256(14) Uani 1 1 d U . .
H69 H 0.8909 0.5583 0.8749 0.031 Uiso 1 1 calc R . .
C70 C 1.0020(4) 0.5170(4) 0.9074(4) 0.0205(12) Uani 1 1 d U . .
C71 C 0.9997(4) 0.4253(4) 0.8692(3) 0.0207(12) Uani 1 1 d U . .
H71 H 1.0533 0.4104 0.8860 0.025 Uiso 1 1 calc R . .
C72 C 1.0892(4) 0.6034(4) 0.9844(4) 0.0249(13) Uani 1 1 d U . .
H72A H 1.0724 0.6576 0.9929 0.030 Uiso 1 1 calc R . .
H72B H 1.1084 0.5999 1.0432 0.030 Uiso 1 1 calc R . .
C73 C 1.1676(4) 0.6076(4) 0.8815(4) 0.0203(12) Uani 1 1 d U . .
H73 H 1.1109 0.5853 0.8254 0.024 Uiso 1 1 calc R . .
C74 C 1.1722(4) 0.6189(4) 0.9674(4) 0.0222(13) Uani 1 1 d U . .
C75 C 1.2658(4) 0.6507(4) 1.0294(4) 0.0282(14) Uani 1 1 d U . .
H75 H 1.2915 0.6635 1.0926 0.034 Uiso 1 1 calc R . .
C76 C 1.3180(4) 0.6613(4) 0.9819(4) 0.0265(13) Uani 1 1 d U . .
C77 C 1.4167(4) 0.6940(5) 1.0188(4) 0.0363(15) Uani 1 1 d U . .
C78 C 1.4679(4) 0.7069(5) 0.9728(4) 0.0337(15) Uani 1 1 d U . .
C79 C 1.5681(5) 0.7429(6) 1.0134(5) 0.0467(18) Uani 1 1 d U . .
H79 H 1.6126 0.7628 1.0760 0.056 Uiso 1 1 calc R . .
C80 C 1.5871(5) 0.7429(6) 0.9430(5) 0.0449(18) Uani 1 1 d U . .
H80 H 1.6474 0.7628 0.9475 0.054 Uiso 1 1 calc R . .
C81 C 1.4996(4) 0.7076(5) 0.8638(4) 0.0322(14) Uani 1 1 d U . .
H81 H 1.4926 0.7009 0.8055 0.039 Uiso 1 1 calc R . .
C82 C 0.7017(5) 0.4348(4) 0.7503(4) 0.0375(16) Uani 1 1 d U . .
C83 C 0.6953(5) 0.4808(4) 0.8294(6) 0.0438(18) Uani 1 1 d U . .
H83 H 0.7264 0.4754 0.8837 0.053 Uiso 1 1 calc R . .
C84 C 0.6425(6) 0.5353(5) 0.8284(7) 0.056(2) Uani 1 1 d U . .
H84 H 0.6381 0.5673 0.8823 0.067 Uiso 1 1 calc R . .
C85 C 0.5978(5) 0.5427(5) 0.7509(6) 0.051(2) Uani 1 1 d U . .
H85 H 0.5617 0.5794 0.7508 0.061 Uiso 1 1 calc R . .
C86 C 0.6038(6) 0.4982(5) 0.6727(6) 0.057(2) Uani 1 1 d U . .
H86 H 0.5735 0.5050 0.6192 0.069 Uiso 1 1 calc R . .
C87 C 0.6548(5) 0.4430(5) 0.6726(5) 0.0472(18) Uani 1 1 d U . .
H87 H 0.6573 0.4103 0.6177 0.057 Uiso 1 1 calc R . .
C88 C 1.4748(4) 0.7191(5) 1.1198(4) 0.0352(15) Uani 1 1 d U . .
C89 C 1.4811(5) 0.6484(5) 1.1398(5) 0.0483(19) Uani 1 1 d U . .
H89 H 1.4489 0.5865 1.0911 0.058 Uiso 1 1 calc R . .
C90 C 1.5369(5) 0.6676(5) 1.2353(5) 0.051(2) Uani 1 1 d U . .
H90 H 1.5412 0.6190 1.2500 0.061 Uiso 1 1 calc R . .
C91 C 1.5830(5) 0.7579(5) 1.3034(5) 0.0418(16) Uani 1 1 d U . .
H91 H 1.6186 0.7716 1.3662 0.050 Uiso 1 1 calc R . .
C92 C 1.5790(5) 0.8310(5) 1.2827(5) 0.0467(17) Uani 1 1 d U . .
H92 H 1.6123 0.8932 1.3308 0.056 Uiso 1 1 calc R . .
C93 C 1.5261(5) 0.8111(5) 1.1915(5) 0.0471(18) Uani 1 1 d U . .
H93 H 1.5243 0.8602 1.1770 0.057 Uiso 1 1 calc R . .
C94 C 0.5483(6) 0.9752(10) 0.7132(5) 0.096(7) Uani 0.589(5) 1 d PDU . .
H94 H 0.5789 1.0399 0.7263 0.115 Uiso 0.589(5) 1 calc PR . .
N1 N 0.8723(3) 0.1954(3) 0.8247(3) 0.0243(11) Uani 1 1 d U . .
N2 N 1.0129(3) 0.2447(3) 0.7726(3) 0.0218(11) Uani 1 1 d U . .
N3 N 1.2746(4) 0.5036(3) 0.7422(3) 0.0264(11) Uani 1 1 d U . .
N4 N 1.3152(3) 0.6404(3) 0.6848(3) 0.0218(10) Uani 1 1 d U . .
N5 N 0.8367(4) 0.0897(3) 0.6348(3) 0.0240(11) Uani 1 1 d U . .
N6 N 0.8755(3) 0.2562(3) 0.6185(3) 0.0232(11) Uani 1 1 d U . .
N7 N 1.1447(3) 0.5947(3) 0.7008(3) 0.0189(10) Uani 1 1 d U . .
N8 N 1.2972(3) 0.7728(3) 0.8374(3) 0.0236(11) Uani 1 1 d U . .
N9 N 0.7342(4) 0.2086(3) 0.6706(3) 0.0262(11) Uani 1 1 d U . .
N10 N 0.9113(3) 0.3639(3) 0.8065(3) 0.0210(11) Uani 1 1 d U . .
N11 N 1.2539(3) 0.6329(3) 0.8903(3) 0.0215(10) Uani 1 1 d U . .
N12 N 1.4268(4) 0.6843(4) 0.8787(3) 0.0306(12) Uani 1 1 d U . .
Cl1 Cl 0.4349(3) 0.9345(3) 0.6267(3) 0.0722(13) Uani 0.589(5) 1 d PDU . .
Cl2 Cl 0.6125(3) 0.9174(3) 0.6778(3) 0.0742(14) Uani 0.589(5) 1 d PDU . .
Cl3 Cl 0.5558(3) 0.9840(3) 0.8163(3) 0.0857(16) Uani 0.589(5) 1 d PDU . .
Ga1 Ga 0.87317(5) 0.22584(4) 0.72148(4) 0.02142(17) Uani 1 1 d U . .
Ga2 Ga 1.28584(4) 0.63795(4) 0.78769(4) 0.02075(16) Uani 1 1 d U . .

loop_
_atom_site_aniso_label
_atom_site_aniso_U_11
_atom_site_aniso_U_22
_atom_site_aniso_U_33
_atom_site_aniso_U_23
_atom_site_aniso_U_13
_atom_site_aniso_U_12
C1 0.027(3) 0.022(3) 0.024(3) 0.010(2) 0.016(3) 0.001(2)
C2 0.037(3) 0.031(3) 0.019(3) 0.012(3) 0.017(3) 0.005(3)
C3 0.036(3) 0.022(3) 0.022(3) 0.014(2) 0.016(3) 0.003(3)
C4 0.037(3) 0.020(3) 0.017(3) 0.011(2) 0.017(2) 0.010(2)
C5 0.033(3) 0.016(3) 0.022(3) 0.006(2) 0.023(2) 0.009(2)
C6 0.036(3) 0.016(2) 0.029(3) 0.017(2) 0.025(3) 0.012(2)
C7 0.044(4) 0.031(3) 0.039(3) 0.027(3) 0.033(3) 0.027(3)
C8 0.048(4) 0.027(3) 0.047(4) 0.029(3) 0.041(3) 0.025(3)
C9 0.049(4) 0.024(3) 0.033(3) 0.024(3) 0.034(3) 0.022(3)
C10 0.058(4) 0.042(4) 0.056(4) 0.045(3) 0.045(4) 0.036(3)
C11 0.054(4) 0.041(3) 0.041(3) 0.035(3) 0.040(3) 0.031(3)
C12 0.040(3) 0.037(3) 0.046(4) 0.034(3) 0.037(3) 0.026(3)
C13 0.034(3) 0.031(3) 0.035(3) 0.022(3) 0.026(3) 0.020(3)
C14 0.026(3) 0.030(3) 0.024(3) 0.018(2) 0.017(2) 0.018(2)
C15 0.015(2) 0.027(3) 0.022(3) 0.014(2) 0.013(2) 0.013(2)
C16 0.029(3) 0.024(3) 0.022(3) 0.015(2) 0.019(2) 0.014(2)
C17 0.056(4) 0.029(3) 0.028(3) 0.017(3) 0.032(3) 0.019(3)
C18 0.088(6) 0.030(3) 0.047(4) 0.024(3) 0.053(4) 0.022(4)
C19 0.062(4) 0.028(3) 0.036(3) 0.020(3) 0.037(3) 0.019(3)
C20 0.044(3) 0.020(3) 0.035(3) 0.022(3) 0.034(3) 0.020(3)
C21 0.079(5) 0.028(3) 0.035(3) 0.022(3) 0.033(4) 0.027(3)
C22 0.091(6) 0.043(4) 0.064(5) 0.044(4) 0.062(5) 0.049(4)
C23 0.052(4) 0.058(4) 0.046(4) 0.035(4) 0.037(4) 0.037(4)
C24 0.029(3) 0.053(4) 0.042(4) 0.033(3) 0.017(3) 0.012(3)
C25 0.038(3) 0.035(3) 0.042(4) 0.028(3) 0.023(3) 0.014(3)
C26 0.032(3) 0.023(3) 0.024(3) 0.015(2) 0.024(3) 0.010(2)
C27 0.031(3) 0.040(4) 0.033(3) 0.018(3) 0.017(3) 0.010(3)
C28 0.046(4) 0.040(4) 0.028(3) 0.014(3) 0.021(3) 0.010(3)
C29 0.060(5) 0.028(3) 0.040(4) 0.010(3) 0.030(4) 0.016(3)
C30 0.066(5) 0.034(4) 0.043(4) 0.021(3) 0.033(4) 0.029(3)
C31 0.039(4) 0.040(3) 0.035(3) 0.021(3) 0.026(3) 0.017(3)
C32 0.042(4) 0.018(3) 0.023(3) 0.013(2) 0.013(3) 0.008(3)
C33 0.048(4) 0.018(3) 0.030(3) 0.018(3) 0.015(3) 0.010(3)
C34 0.047(4) 0.020(3) 0.029(3) 0.009(3) 0.021(3) 0.014(3)
C35 0.033(3) 0.021(3) 0.019(3) 0.010(2) 0.015(2) 0.011(2)
C36 0.033(3) 0.025(3) 0.019(3) 0.009(2) 0.014(2) 0.014(3)
C37 0.035(3) 0.018(3) 0.017(3) 0.010(2) 0.018(2) 0.012(2)
C38 0.031(3) 0.021(3) 0.012(2) 0.007(2) 0.011(2) 0.005(2)
C39 0.031(3) 0.020(3) 0.018(3) 0.011(2) 0.016(2) 0.011(2)
C40 0.040(3) 0.018(3) 0.022(3) 0.009(2) 0.019(3) 0.010(3)
C41 0.031(3) 0.020(3) 0.017(3) 0.011(2) 0.010(2) 0.008(2)
C42 0.041(3) 0.018(3) 0.023(3) 0.017(2) 0.023(3) 0.016(3)
C43 0.031(3) 0.023(3) 0.014(2) 0.013(2) 0.016(2) 0.008(2)
C44 0.024(3) 0.028(3) 0.018(3) 0.015(2) 0.017(2) 0.012(2)
C45 0.029(3) 0.025(3) 0.021(3) 0.017(2) 0.020(2) 0.016(2)
C46 0.026(3) 0.024(3) 0.021(3) 0.015(2) 0.016(2) 0.011(2)
C47 0.026(3) 0.025(3) 0.025(3) 0.014(2) 0.016(2) 0.014(2)
C48 0.037(3) 0.025(3) 0.036(3) 0.012(3) 0.016(3) 0.014(3)
C49 0.029(3) 0.028(3) 0.042(4) 0.005(3) 0.009(3) 0.007(3)
C50 0.028(3) 0.030(3) 0.031(3) 0.015(3) 0.011(3) 0.008(3)
C51 0.045(3) 0.023(3) 0.027(3) 0.018(2) 0.028(3) 0.017(3)
C52 0.060(4) 0.040(4) 0.050(4) 0.031(3) 0.042(4) 0.033(3)
C53 0.100(6) 0.040(4) 0.069(5) 0.033(4) 0.067(5) 0.046(4)
C54 0.132(8) 0.030(4) 0.054(5) 0.025(4) 0.061(5) 0.036(5)
C55 0.092(6) 0.029(4) 0.029(4) 0.016(3) 0.026(4) 0.011(4)
C56 0.050(4) 0.029(3) 0.024(3) 0.014(3) 0.018(3) 0.011(3)
C57 0.019(3) 0.020(3) 0.030(3) 0.004(2) 0.014(2) 0.007(2)
C58 0.048(4) 0.080(5) 0.027(3) 0.026(3) 0.022(3) 0.042(4)
C59 0.048(4) 0.090(6) 0.035(4) 0.017(4) 0.029(3) 0.039(4)
C60 0.030(3) 0.032(3) 0.051(4) 0.012(3) 0.017(3) 0.018(3)
C61 0.044(4) 0.056(5) 0.103(6) 0.058(5) 0.044(4) 0.033(4)
C62 0.045(4) 0.069(5) 0.093(6) 0.066(5) 0.052(4) 0.045(4)
C63 0.041(4) 0.022(3) 0.041(4) 0.000(3) 0.009(3) 0.006(3)
C64 0.036(4) 0.033(4) 0.076(6) -0.005(4) 0.010(4) 0.003(3)
C65 0.034(4) 0.034(4) 0.068(5) 0.004(4) 0.012(4) 0.005(3)
C66 0.038(4) 0.035(3) 0.022(3) 0.006(3) 0.012(3) 0.013(3)
C67 0.036(3) 0.026(3) 0.025(3) 0.010(3) 0.011(3) 0.013(3)
C68 0.036(3) 0.020(3) 0.019(3) 0.009(2) 0.019(3) 0.009(3)
C69 0.040(3) 0.017(3) 0.017(3) 0.004(2) 0.019(3) 0.006(3)
C70 0.035(3) 0.019(3) 0.015(2) 0.008(2) 0.021(2) 0.006(2)
C71 0.031(3) 0.023(3) 0.014(2) 0.012(2) 0.014(2) 0.009(2)
C72 0.034(3) 0.025(3) 0.020(3) 0.012(2) 0.020(3) 0.005(3)
C73 0.026(3) 0.022(3) 0.019(3) 0.012(2) 0.017(2) 0.008(2)
C74 0.031(3) 0.022(3) 0.018(3) 0.010(2) 0.017(2) 0.009(2)
C75 0.036(3) 0.042(3) 0.025(3) 0.023(3) 0.022(3) 0.022(3)
C76 0.029(3) 0.038(3) 0.027(3) 0.021(3) 0.020(3) 0.018(3)
C77 0.032(3) 0.063(4) 0.032(3) 0.031(3) 0.019(3) 0.030(3)
C78 0.030(3) 0.058(4) 0.034(3) 0.032(3) 0.021(3) 0.026(3)
C79 0.034(4) 0.082(5) 0.041(4) 0.038(4) 0.023(3) 0.028(4)
C80 0.033(4) 0.077(5) 0.049(4) 0.041(4) 0.027(3) 0.032(4)
C81 0.037(3) 0.055(4) 0.038(3) 0.036(3) 0.031(3) 0.029(3)
C82 0.040(4) 0.024(3) 0.032(3) 0.008(3) 0.013(3) 0.004(3)
C83 0.046(4) 0.029(3) 0.064(5) 0.019(3) 0.039(4) 0.014(3)
C84 0.048(4) 0.033(4) 0.081(6) 0.018(4) 0.038(4) 0.012(3)
C85 0.049(4) 0.030(4) 0.080(6) 0.026(4) 0.038(4) 0.015(3)
C86 0.055(5) 0.048(4) 0.068(5) 0.035(4) 0.025(4) 0.016(4)
C87 0.042(4) 0.043(4) 0.057(4) 0.022(4) 0.026(4) 0.017(3)
C88 0.028(3) 0.056(4) 0.039(3) 0.033(3) 0.023(3) 0.017(3)
C89 0.039(4) 0.050(4) 0.050(4) 0.033(4) 0.016(3) 0.001(3)
C90 0.032(4) 0.054(5) 0.057(5) 0.041(4) 0.005(3) 0.005(3)
C91 0.041(4) 0.059(4) 0.036(4) 0.029(3) 0.020(3) 0.022(3)
C92 0.053(4) 0.054(4) 0.039(4) 0.025(3) 0.022(3) 0.024(4)
C93 0.062(5) 0.045(4) 0.044(4) 0.027(3) 0.026(4) 0.028(4)
C94 0.139(17) 0.038(8) 0.041(8) 0.001(7) 0.017(10) -0.006(9)
N1 0.029(3) 0.020(2) 0.021(2) 0.006(2) 0.016(2) 0.003(2)
N2 0.039(3) 0.016(2) 0.023(2) 0.0125(19) 0.022(2) 0.013(2)
N3 0.041(3) 0.035(3) 0.032(3) 0.027(2) 0.030(2) 0.023(2)
N4 0.032(3) 0.027(2) 0.024(2) 0.018(2) 0.022(2) 0.018(2)
N5 0.040(3) 0.019(2) 0.026(2) 0.015(2) 0.022(2) 0.014(2)
N6 0.041(3) 0.016(2) 0.013(2) 0.0063(19) 0.015(2) 0.009(2)
N7 0.030(3) 0.021(2) 0.017(2) 0.013(2) 0.018(2) 0.013(2)
N8 0.025(3) 0.030(3) 0.024(2) 0.013(2) 0.017(2) 0.014(2)
N9 0.037(3) 0.022(2) 0.021(2) 0.010(2) 0.015(2) 0.011(2)
N10 0.034(3) 0.019(2) 0.016(2) 0.012(2) 0.017(2) 0.009(2)
N11 0.029(3) 0.027(2) 0.022(2) 0.016(2) 0.018(2) 0.016(2)
N12 0.039(3) 0.043(3) 0.032(3) 0.025(2) 0.025(2) 0.027(3)
Cl1 0.083(3) 0.051(2) 0.089(3) 0.034(2) 0.043(2) 0.0342(19)
Cl2 0.062(2) 0.055(2) 0.092(3) 0.016(2) 0.045(2) 0.0191(18)
Cl3 0.127(4) 0.085(3) 0.072(3) 0.042(2) 0.066(3) 0.047(3)
Ga1 0.0372(4) 0.0159(3) 0.0170(3) 0.0096(3) 0.0179(3) 0.0088(3)
Ga2 0.0302(3) 0.0275(3) 0.0211(3) 0.0169(3) 0.0197(3) 0.0177(3)

loop_
_atom_type_symbol
_atom_type_description
_atom_type_scat_dispersion_real
_atom_type_scat_dispersion_imag
_atom_type_scat_source
C C 0.0033 0.0016 'International Tables Vol C Tables 4.2.6.8 and 6.1.1.4'
H H 0.0000 0.0000 'International Tables Vol C Tables 4.2.6.8 and 6.1.1.4'
N N 0.0061 0.0033 'International Tables Vol C Tables 4.2.6.8 and 6.1.1.4'
Cl Cl 0.1484 0.1585 'International Tables Vol C Tables 4.2.6.8 and 6.1.1.4'
Ga Ga 0.2307 1.6083 'International Tables Vol C Tables 4.2.6.8 and 6.1.1.4'

loop_
_geom_angle_atom_site_label_1
_geom_angle_atom_site_label_2
_geom_angle_atom_site_label_3
_geom_angle
_geom_angle_site_symmetry_1
_geom_angle_site_symmetry_3
_geom_angle_publ_flag
N1 C1 C2 110.6(6) . . ?
N1 C1 H1 124.7 . . ?
C2 C1 H1 124.7 . . ?
C3 C2 C1 106.9(5) . . ?
C3 C2 H2 126.6 . . ?
C1 C2 H2 126.6 . . ?
C2 C3 C4 106.9(5) . . ?
C2 C3 H3 126.6 . . ?
C4 C3 H3 126.6 . . ?
N1 C4 C5 126.9(5) . . ?
N1 C4 C3 108.4(5) . . ?
C5 C4 C3 124.7(6) . . ?
C6 C5 C4 124.3(6) . . ?
C6 C5 C20 117.8(5) . . ?
C4 C5 C20 117.9(5) . . ?
C5 C6 N2 124.5(5) . . ?
C5 C6 C7 126.6(6) . . ?
N2 C6 C7 108.7(5) . . ?
C8 C7 C6 107.1(6) . . ?
C8 C7 H7 126.5 . . ?
C6 C7 H7 126.5 . . ?
C7 C8 C9 106.3(5) . . ?
C7 C8 C10 127.4(6) . . ?
C9 C8 C10 125.8(6) . . ?
N2 C9 C8 112.1(5) . . ?
N2 C9 H9 124.0 . . ?
C8 C9 H9 124.0 . . ?
C8 C10 C12 115.2(4) . . ?
C8 C10 H10A 108.5 . . ?
C12 C10 H10A 108.5 . . ?
C8 C10 H10B 108.5 . . ?
C12 C10 H10B 108.5 . . ?
H10A C10 H10B 107.5 . . ?
N3 C11 C12 112.5(5) . . ?
N3 C11 H11 123.7 . . ?
C12 C11 H11 123.7 . . ?
C13 C12 C11 105.4(5) . . ?
C13 C12 C10 129.0(6) . . ?
C11 C12 C10 125.5(6) . . ?
C12 C13 C14 108.3(5) . . ?
C12 C13 H13 125.8 . . ?
C14 C13 H13 125.8 . . ?
C15 C14 N3 123.0(5) . . ?
C15 C14 C13 129.3(5) . . ?
N3 C14 C13 107.5(5) . . ?
C14 C15 C16 127.3(5) . . ?
C14 C15 C26 116.8(5) . . ?
C16 C15 C26 115.8(5) . . ?
C15 C16 N4 124.4(5) . . ?
C15 C16 C17 127.8(5) . . ?
N4 C16 C17 107.7(5) . . ?
C18 C17 C16 107.7(5) . . ?
C18 C17 H17 126.1 . . ?
C16 C17 H17 126.1 . . ?
C17 C18 C19 105.9(6) . . ?
C17 C18 H18 127.1 . . ?
C19 C18 H18 127.1 . . ?
N4 C19 C18 112.0(6) . . ?
N4 C19 H19 124.0 . . ?
C18 C19 H19 124.0 . . ?
C25 C20 C21 117.8(6) . . ?
C25 C20 C5 122.4(5) . . ?
C21 C20 C5 119.9(5) . . ?
C20 C21 C22 119.8(6) . . ?
C20 C21 H21 120.1 . . ?
C22 C21 H21 120.1 . . ?
C23 C22 C21 121.1(6) . . ?
C23 C22 H22 119.5 . . ?
C21 C22 H22 119.5 . . ?
C22 C23 C24 120.0(7) . . ?
C22 C23 H23 120.0 . . ?
C24 C23 H23 120.0 . . ?
C23 C24 C25 118.9(6) . . ?
C23 C24 H24 120.5 . . ?
C25 C24 H24 120.5 . . ?
C20 C25 C24 122.3(6) . . ?
C20 C25 H25 118.8 . . ?
C24 C25 H25 118.8 . . ?
C31 C26 C27 118.9(5) . . ?
C31 C26 C15 123.0(5) . . ?
C27 C26 C15 118.1(5) . . ?
C28 C27 C26 120.5(6) . . ?
C28 C27 H27 119.8 . . ?
C26 C27 H27 119.8 . . ?
C27 C28 C29 119.2(6) . . ?
C27 C28 H28 120.4 . . ?
C29 C28 H28 120.4 . . ?
C30 C29 C28 120.7(6) . . ?
C30 C29 H29 119.6 . . ?
C28 C29 H29 119.6 . . ?
C29 C30 C31 120.8(7) . . ?
C29 C30 H30 119.6 . . ?
C31 C30 H30 119.6 . . ?
C26 C31 C30 119.9(6) . . ?
C26 C31 H31 120.1 . . ?
C30 C31 H31 120.1 . . ?
N5 C32 C33 111.8(6) . . ?
N5 C32 H32 124.1 . . ?
C33 C32 H32 124.1 . . ?
C34 C33 C32 106.3(5) . . ?
C34 C33 H33 126.9 . . ?
C32 C33 H33 126.9 . . ?
C33 C34 C35 107.6(5) . . ?
C33 C34 H34 126.2 . . ?
C35 C34 H34 126.2 . . ?
N5 C35 C36 124.4(5) . . ?
N5 C35 C34 108.6(5) . . ?
C36 C35 C34 126.9(5) . . ?
C37 C36 C35 127.0(5) . . ?
C37 C36 C51 116.5(5) . . ?
C35 C36 C51 116.5(5) . . ?
C36 C37 N6 124.4(5) . . ?
C36 C37 C38 128.2(5) . . ?
N6 C37 C38 107.4(4) . . ?
C39 C38 C37 108.6(5) . . ?
C39 C38 H38 125.7 . . ?
C37 C38 H38 125.7 . . ?
C38 C39 C40 105.1(5) . . ?
C38 C39 C41 127.7(5) . . ?
C40 C39 C41 127.1(5) . . ?
N6 C40 C39 113.0(5) . . ?
N6 C40 H40 123.5 . . ?
C39 C40 H40 123.5 . . ?
C39 C41 C43 112.8(5) . . ?
C39 C41 H41A 109.0 . . ?
C43 C41 H41A 109.0 . . ?
C39 C41 H41B 109.0 . . ?
C43 C41 H41B 109.0 . . ?
H41A C41 H41B 107.8 . . ?
N7 C42 C43 112.7(5) . . ?
N7 C42 H42 123.6 . . ?
C43 C42 H42 123.6 . . ?
C44 C43 C42 105.1(5) . . ?
C44 C43 C41 127.7(6) . . ?
C42 C43 C41 127.1(5) . . ?
C43 C44 C45 108.6(5) . . ?
C43 C44 H44 125.7 . . ?
C45 C44 H44 125.7 . . ?
C46 C45 N7 123.5(5) . . ?
C46 C45 C44 127.9(5) . . ?
N7 C45 C44 108.5(5) . . ?
C45 C46 C47 127.7(5) . . ?
C45 C46 C57 115.6(5) . . ?
C47 C46 C57 116.7(5) . . ?
N8 C47 C46 124.3(5) . . ?
N8 C47 C48 108.6(5) . . ?
C46 C47 C48 127.1(5) . . ?
C49 C48 C47 107.2(6) . . ?
C49 C48 H48 126.4 . . ?
C47 C48 H48 126.4 . . ?
C48 C49 C50 106.6(6) . . ?
C48 C49 H49 126.7 . . ?
C50 C49 H49 126.7 . . ?
N8 C50 C49 111.3(6) . . ?
N8 C50 H50 124.3 . . ?
C49 C50 H50 124.3 . . ?
C56 C51 C52 119.9(6) . . ?
C56 C51 C36 120.1(5) . . ?
C52 C51 C36 120.0(6) . . ?
C53 C52 C51 119.7(7) . . ?
C53 C52 H52 120.2 . . ?
C51 C52 H52 120.2 . . ?
C54 C53 C52 118.3(7) . . ?
C54 C53 H53 120.9 . . ?
C52 C53 H53 120.9 . . ?
C55 C54 C53 122.8(7) . . ?
C55 C54 H54 118.6 . . ?
C53 C54 H54 118.6 . . ?
C54 C55 C56 119.5(8) . . ?
C54 C55 H55 120.3 . . ?
C56 C55 H55 120.3 . . ?
C51 C56 C55 119.9(7) . . ?
C51 C56 H56 120.0 . . ?
C55 C56 H56 120.0 . . ?
C62 C57 C58 118.1(6) . . ?
C62 C57 C46 122.3(6) . . ?
C58 C57 C46 119.6(6) . . ?
C57 C58 C59 120.0(7) . . ?
C57 C58 H58 120.0 . . ?
C59 C58 H58 120.0 . . ?
C60 C59 C58 120.5(7) . . ?
C60 C59 H59 119.8 . . ?
C58 C59 H59 119.7 . . ?
C61 C60 C59 119.9(7) . . ?
C61 C60 H60 120.1 . . ?
C59 C60 H60 120.1 . . ?
C60 C61 C62 120.1(8) . . ?
C60 C61 H61 120.0 . . ?
C62 C61 H61 120.0 . . ?
C57 C62 C61 121.5(8) . . ?
C57 C62 H62 119.3 . . ?
C61 C62 H62 119.3 . . ?
N9 C63 C64 111.8(6) . . ?
N9 C63 H63 124.1 . . ?
C64 C63 H63 124.1 . . ?
C65 C64 C63 107.2(7) . . ?
C65 C64 H64 126.4 . . ?
C63 C64 H64 126.4 . . ?
C64 C65 C66 106.0(7) . . ?
C64 C65 H65 127.0 . . ?
C66 C65 H65 127.0 . . ?
N9 C66 C67 124.1(6) . . ?
N9 C66 C65 108.9(6) . . ?
C67 C66 C65 126.9(6) . . ?
C68 C67 C66 126.6(6) . . ?
C68 C67 C82 118.2(5) . . ?
C66 C67 C82 115.2(6) . . ?
N10 C68 C67 124.0(5) . . ?
N10 C68 C69 108.3(5) . . ?
C67 C68 C69 127.6(6) . . ?
C70 C69 C68 107.8(5) . . ?
C70 C69 H69 126.1 . . ?
C68 C69 H69 126.1 . . ?
C69 C70 C71 106.4(5) . . ?
C69 C70 C72 128.1(5) . . ?
C71 C70 C72 125.3(6) . . ?
N10 C71 C70 110.6(5) . . ?
N10 C71 H71 124.7 . . ?
C70 C71 H71 124.7 . . ?
C74 C72 C70 114.9(5) . . ?
C74 C72 H72A 108.5 . . ?
C70 C72 H72A 108.5 . . ?
C74 C72 H72B 108.5 . . ?
C70 C72 H72B 108.5 . . ?
H72A C72 H72B 107.5 . . ?
N11 C73 C74 110.9(5) . . ?
N11 C73 H73 124.5 . . ?
C74 C73 H73 124.5 . . ?
C75 C74 C73 106.0(5) . . ?
C75 C74 C72 128.7(5) . . ?
C73 C74 C72 125.1(5) . . ?
C74 C75 C76 107.7(5) . . ?
C74 C75 H75 126.1 . . ?
C76 C75 H75 126.1 . . ?
N11 C76 C77 124.6(5) . . ?
N11 C76 C75 107.8(5) . . ?
C77 C76 C75 127.6(5) . . ?
C78 C77 C76 127.5(6) . . ?
C78 C77 C88 115.8(5) . . ?
C76 C77 C88 116.8(6) . . ?
N12 C78 C77 124.2(6) . . ?
N12 C78 C79 110.0(6) . . ?
C77 C78 C79 125.8(6) . . ?
C80 C79 C78 105.9(6) . . ?
C80 C79 H79 127.0 . . ?
C78 C79 H79 127.0 . . ?
C79 C80 C81 106.2(6) . . ?
C79 C80 H80 126.9 . . ?
C81 C80 H80 126.9 . . ?
N12 C81 C80 113.2(6) . . ?
N12 C81 H81 123.4 . . ?
C80 C81 H81 123.4 . . ?
C87 C82 C83 118.8(7) . . ?
C87 C82 C67 119.7(6) . . ?
C83 C82 C67 121.4(7) . . ?
C82 C83 C84 119.4(8) . . ?
C82 C83 H83 120.3 . . ?
C84 C83 H83 120.3 . . ?
C85 C84 C83 120.3(8) . . ?
C85 C84 H84 119.8 . . ?
C83 C84 H84 119.8 . . ?
C84 C85 C86 121.0(8) . . ?
C84 C85 H85 119.5 . . ?
C86 C85 H85 119.5 . . ?
C85 C86 C87 119.1(8) . . ?
C85 C86 H86 120.4 . . ?
C87 C86 H86 120.4 . . ?
C82 C87 C86 121.3(8) . . ?
C82 C87 H87 119.3 . . ?
C86 C87 H87 119.3 . . ?
C89 C88 C93 119.7(6) . . ?
C89 C88 C77 117.4(6) . . ?
C93 C88 C77 122.8(6) . . ?
C88 C89 C90 120.3(7) . . ?
C88 C89 H89 119.8 . . ?
C90 C89 H89 119.8 . . ?
C91 C90 C89 118.0(7) . . ?
C91 C90 H90 121.0 . . ?
C89 C90 H90 121.0 . . ?
C90 C91 C92 121.8(7) . . ?
C90 C91 H91 119.1 . . ?
C92 C91 H91 119.1 . . ?
C93 C92 C91 119.2(7) . . ?
C93 C92 H92 120.4 . . ?
C91 C92 H92 120.4 . . ?
C92 C93 C88 120.9(7) . . ?
C92 C93 H93 119.5 . . ?
C88 C93 H93 119.5 . . ?
Cl1 C94 Cl3 113.3(6) . . ?
Cl1 C94 Cl2 112.7(5) . . ?
Cl3 C94 Cl2 113.2(6) . . ?
Cl1 C94 H94 105.5 . . ?
Cl3 C94 H94 105.5 . . ?
Cl2 C94 H94 105.5 . . ?
C1 N1 C4 107.2(5) . . ?
C1 N1 Ga1 125.7(4) . . ?
C4 N1 Ga1 126.9(4) . . ?
C9 N2 C6 105.8(5) . . ?
C9 N2 Ga1 126.0(4) . . ?
C6 N2 Ga1 128.1(4) . . ?
C11 N3 C14 106.2(5) . . ?
C11 N3 Ga2 125.6(4) . . ?
C14 N3 Ga2 128.2(4) . . ?
C19 N4 C16 106.7(5) . . ?
C19 N4 Ga2 125.5(4) . . ?
C16 N4 Ga2 127.5(4) . . ?
C32 N5 C35 105.7(5) . . ?
C32 N5 Ga1 126.6(4) . . ?
C35 N5 Ga1 127.7(4) . . ?
C40 N6 C37 105.8(4) . . ?
C40 N6 Ga1 126.8(4) . . ?
C37 N6 Ga1 127.4(4) . . ?
C42 N7 C45 105.0(5) . . ?
C42 N7 Ga2 127.6(4) . . ?
C45 N7 Ga2 127.2(3) . . ?
C50 N8 C47 106.3(5) . . ?
C50 N8 Ga2 126.5(4) . . ?
C47 N8 Ga2 126.1(4) . . ?
C63 N9 C66 106.0(6) . . ?
C63 N9 Ga1 126.3(5) . . ?
C66 N9 Ga1 127.8(4) . . ?
C71 N10 C68 106.8(5) . . ?
C71 N10 Ga1 125.3(4) . . ?
C68 N10 Ga1 127.4(4) . . ?
C73 N11 C76 107.5(4) . . ?
C73 N11 Ga2 125.9(4) . . ?
C76 N11 Ga2 126.5(4) . . ?
C81 N12 C78 104.7(5) . . ?
C81 N12 Ga2 127.9(4) . . ?
C78 N12 Ga2 127.1(4) . . ?
N5 Ga1 N1 90.86(18) . . ?
N5 Ga1 N6 88.97(18) . . ?
N1 Ga1 N6 179.3(2) . . ?
N5 Ga1 N9 91.67(19) . . ?
N1 Ga1 N9 91.8(2) . . ?
N6 Ga1 N9 88.9(2) . . ?
N5 Ga1 N2 88.90(19) . . ?
N1 Ga1 N2 88.64(19) . . ?
N6 Ga1 N2 90.70(19) . . ?
N9 Ga1 N2 179.28(19) . . ?
N5 Ga1 N10 178.42(19) . . ?
N1 Ga1 N10 90.62(18) . . ?
N6 Ga1 N10 89.55(18) . . ?
N9 Ga1 N10 88.85(19) . . ?
N2 Ga1 N10 90.57(18) . . ?
N4 Ga2 N7 90.73(18) . . ?
N4 Ga2 N3 88.71(18) . . ?
N7 Ga2 N3 91.11(19) . . ?
N4 Ga2 N12 90.9(2) . . ?
N7 Ga2 N12 177.92(19) . . ?
N3 Ga2 N12 90.2(2) . . ?
N4 Ga2 N8 93.16(19) . . ?
N7 Ga2 N8 89.32(18) . . ?
N3 Ga2 N8 178.08(18) . . ?
N12 Ga2 N8 89.3(2) . . ?
N4 Ga2 N11 178.87(19) . . ?
N7 Ga2 N11 88.51(18) . . ?
N3 Ga2 N11 90.46(18) . . ?
N12 Ga2 N11 89.89(19) . . ?
N8 Ga2 N11 87.68(18) . . ?

loop_
_geom_bond_atom_site_label_1
_geom_bond_atom_site_label_2
_geom_bond_distance
_geom_bond_site_symmetry_2
_geom_bond_publ_flag
C1 N1 1.354(7) . ?
C1 C2 1.411(8) . ?
C1 H1 0.9500 . ?
C2 C3 1.376(9) . ?
C2 H2 0.9500 . ?
C3 C4 1.435(8) . ?
C3 H3 0.9500 . ?
C4 N1 1.384(8) . ?
C4 C5 1.411(8) . ?
C5 C6 1.407(8) . ?
C5 C20 1.494(8) . ?
C6 N2 1.407(7) . ?
C6 C7 1.435(8) . ?
C7 C8 1.387(8) . ?
C7 H7 0.9500 . ?
C8 C9 1.409(9) . ?
C8 C10 1.493(9) . ?
C9 N2 1.357(7) . ?
C9 H9 0.9500 . ?
C10 C12 1.519(8) . ?
C10 H10A 0.9900 . ?
C10 H10B 0.9900 . ?
C11 N3 1.326(8) . ?
C11 C12 1.412(9) . ?
C11 H11 0.9500 . ?
C12 C13 1.368(8) . ?
C13 C14 1.420(8) . ?
C13 H13 0.9500 . ?
C14 C15 1.390(8) . ?
C14 N3 1.414(7) . ?
C15 C16 1.398(8) . ?
C15 C26 1.508(7) . ?
C16 N4 1.404(7) . ?
C16 C17 1.418(8) . ?
C17 C18 1.371(9) . ?
C17 H17 0.9500 . ?
C18 C19 1.407(9) . ?
C18 H18 0.9500 . ?
C19 N4 1.322(8) . ?
C19 H19 0.9500 . ?
C20 C25 1.372(9) . ?
C20 C21 1.388(8) . ?
C21 C22 1.420(10) . ?
C21 H21 0.9500 . ?
C22 C23 1.344(11) . ?
C22 H22 0.9500 . ?
C23 C24 1.382(10) . ?
C23 H23 0.9500 . ?
C24 C25 1.402(9) . ?
C24 H24 0.9500 . ?
C25 H25 0.9500 . ?
C26 C31 1.353(9) . ?
C26 C27 1.436(8) . ?
C27 C28 1.386(9) . ?
C27 H27 0.9500 . ?
C28 C29 1.388(10) . ?
C28 H28 0.9500 . ?
C29 C30 1.355(10) . ?
C29 H29 0.9500 . ?
C30 C31 1.421(9) . ?
C30 H30 0.9500 . ?
C31 H31 0.9500 . ?
C32 N5 1.360(7) . ?
C32 C33 1.386(8) . ?
C32 H32 0.9500 . ?
C33 C34 1.377(9) . ?
C33 H33 0.9500 . ?
C34 C35 1.414(8) . ?
C34 H34 0.9500 . ?
C35 N5 1.392(7) . ?
C35 C36 1.413(8) . ?
C36 C37 1.374(8) . ?
C36 C51 1.501(7) . ?
C37 N6 1.418(6) . ?
C37 C38 1.433(8) . ?
C38 C39 1.365(8) . ?
C38 H38 0.9500 . ?
C39 C40 1.418(8) . ?
C39 C41 1.510(8) . ?
C40 N6 1.330(7) . ?
C40 H40 0.9500 . ?
C41 C43 1.517(8) . ?
C41 H41A 0.9900 . ?
C41 H41B 0.9900 . ?
C42 N7 1.344(7) . ?
C42 C43 1.420(8) . ?
C42 H42 0.9500 . ?
C43 C44 1.365(8) . ?
C44 C45 1.417(8) . ?
C44 H44 0.9500 . ?
C45 C46 1.386(8) . ?
C45 N7 1.414(7) . ?
C46 C47 1.411(8) . ?
C46 C57 1.509(8) . ?
C47 N8 1.393(7) . ?
C47 C48 1.413(8) . ?
C48 C49 1.362(9) . ?
C48 H48 0.9500 . ?
C49 C50 1.405(9) . ?
C49 H49 0.9500 . ?
C50 N8 1.332(8) . ?
C50 H50 0.9500 . ?
C51 C56 1.383(9) . ?
C51 C52 1.407(9) . ?
C52 C53 1.402(9) . ?
C52 H52 0.9500 . ?
C53 C54 1.394(13) . ?
C53 H53 0.9500 . ?
C54 C55 1.341(13) . ?
C54 H54 0.9500 . ?
C55 C56 1.410(9) . ?
C55 H55 0.9500 . ?
C56 H56 0.9500 . ?
C57 C62 1.369(10) . ?
C57 C58 1.371(9) . ?
C58 C59 1.404(10) . ?
C58 H58 0.9500 . ?
C59 C60 1.366(11) . ?
C59 H59 0.9500 . ?
C60 C61 1.336(11) . ?
C60 H60 0.9500 . ?
C61 C62 1.398(10) . ?
C61 H61 0.9500 . ?
C62 H62 0.9500 . ?
C63 N9 1.330(8) . ?
C63 C64 1.400(11) . ?
C63 H63 0.9500 . ?
C64 C65 1.373(10) . ?
C64 H64 0.9500 . ?
C65 C66 1.429(10) . ?
C65 H65 0.9500 . ?
C66 N9 1.403(8) . ?
C66 C67 1.418(9) . ?
C67 C68 1.407(9) . ?
C67 C82 1.507(10) . ?
C68 N10 1.404(8) . ?
C68 C69 1.426(8) . ?
C69 C70 1.362(9) . ?
C69 H69 0.9500 . ?
C70 C71 1.437(8) . ?
C70 C72 1.521(8) . ?
C71 N10 1.340(7) . ?
C71 H71 0.9500 . ?
C72 C74 1.504(8) . ?
C72 H72A 0.9900 . ?
C72 H72B 0.9900 . ?
C73 N11 1.340(7) . ?
C73 C74 1.423(8) . ?
C73 H73 0.9500 . ?
C74 C75 1.371(8) . ?
C75 C76 1.433(8) . ?
C75 H75 0.9500 . ?
C76 N11 1.389(7) . ?
C76 C77 1.411(9) . ?
C77 C78 1.407(9) . ?
C77 C88 1.513(9) . ?
C78 N12 1.398(8) . ?
C78 C79 1.427(9) . ?
C79 C80 1.385(10) . ?
C79 H79 0.9500 . ?
C80 C81 1.400(9) . ?
C80 H80 0.9500 . ?
C81 N12 1.336(8) . ?
C81 H81 0.9500 . ?
C82 C87 1.373(10) . ?
C82 C83 1.390(10) . ?
C83 C84 1.400(11) . ?
C83 H83 0.9500 . ?
C84 C85 1.354(12) . ?
C84 H84 0.9500 . ?
C85 C86 1.365(11) . ?
C85 H85 0.9500 . ?
C86 C87 1.387(11) . ?
C86 H86 0.9500 . ?
C87 H87 0.9500 . ?
C88 C89 1.369(10) . ?
C88 C93 1.409(10) . ?
C89 C90 1.456(10) . ?
C89 H89 0.9500 . ?
C90 C91 1.370(11) . ?
C90 H90 0.9500 . ?
C91 C92 1.409(10) . ?
C91 H91 0.9500 . ?
C92 C93 1.380(10) . ?
C92 H92 0.9500 . ?
C93 H93 0.9500 . ?
C94 Cl1 1.713(7) . ?
C94 Cl3 1.719(7) . ?
C94 Cl2 1.728(7) . ?
C94 H94 1.0000 . ?
N1 Ga1 2.054(5) . ?
N2 Ga1 2.062(5) . ?
N3 Ga2 2.058(5) . ?
N4 Ga2 2.048(5) . ?
N5 Ga1 2.053(4) . ?
N6 Ga1 2.056(5) . ?
N7 Ga2 2.053(5) . ?
N8 Ga2 2.065(5) . ?
N9 Ga1 2.058(5) . ?
N10 Ga1 2.067(4) . ?
N11 Ga2 2.080(4) . ?
N12 Ga2 2.058(5) . ?

loop_
_geom_torsion_atom_site_label_1
_geom_torsion_atom_site_label_2
_geom_torsion_atom_site_label_3
_geom_torsion_atom_site_label_4
_geom_torsion
_geom_torsion_site_symmetry_1
_geom_torsion_site_symmetry_2
_geom_torsion_site_symmetry_3
_geom_torsion_site_symmetry_4
_geom_torsion_publ_flag
N1 C1 C2 C3 1.1(6) . . . . ?
C1 C2 C3 C4 0.0(6) . . . . ?
C2 C3 C4 N1 -1.1(6) . . . . ?
C2 C3 C4 C5 176.9(5) . . . . ?
N1 C4 C5 C6 -1.3(9) . . . . ?
C3 C4 C5 C6 -179.0(5) . . . . ?
N1 C4 C5 C20 -178.9(5) . . . . ?
C3 C4 C5 C20 3.4(8) . . . . ?
C4 C5 C6 N2 -4.5(8) . . . . ?
C20 C5 C6 N2 173.1(5) . . . . ?
C4 C5 C6 C7 -179.9(5) . . . . ?
C20 C5 C6 C7 -2.3(8) . . . . ?
C5 C6 C7 C8 174.7(5) . . . . ?
N2 C6 C7 C8 -1.3(6) . . . . ?
C6 C7 C8 C9 1.0(6) . . . . ?
C6 C7 C8 C10 -172.2(6) . . . . ?
C7 C8 C9 N2 -0.3(7) . . . . ?
C10 C8 C9 N2 173.0(5) . . . . ?
C7 C8 C10 C12 -143.9(6) . . . . ?
C9 C8 C10 C12 44.2(10) . . . . ?
N3 C11 C12 C13 -1.2(8) . . . . ?
N3 C11 C12 C10 175.0(6) . . . . ?
C8 C10 C12 C13 -135.4(7) . . . . ?
C8 C10 C12 C11 49.2(10) . . . . ?
C11 C12 C13 C14 2.4(7) . . . . ?
C10 C12 C13 C14 -173.7(6) . . . . ?
C12 C13 C14 C15 172.8(6) . . . . ?
C12 C13 C14 N3 -2.7(7) . . . . ?
N3 C14 C15 C16 -3.3(9) . . . . ?
C13 C14 C15 C16 -178.3(6) . . . . ?
N3 C14 C15 C26 175.4(5) . . . . ?
C13 C14 C15 C26 0.5(9) . . . . ?
C14 C15 C16 N4 -6.1(9) . . . . ?
C26 C15 C16 N4 175.1(5) . . . . ?
C14 C15 C16 C17 175.9(6) . . . . ?
C26 C15 C16 C17 -2.9(9) . . . . ?
C15 C16 C17 C18 176.9(6) . . . . ?
N4 C16 C17 C18 -1.3(7) . . . . ?
C16 C17 C18 C19 0.9(8) . . . . ?
C17 C18 C19 N4 -0.2(9) . . . . ?
C6 C5 C20 C25 79.4(7) . . . . ?
C4 C5 C20 C25 -102.8(7) . . . . ?
C6 C5 C20 C21 -101.7(7) . . . . ?
C4 C5 C20 C21 76.0(7) . . . . ?
C25 C20 C21 C22 0.8(9) . . . . ?
C5 C20 C21 C22 -178.1(6) . . . . ?
C20 C21 C22 C23 -0.4(11) . . . . ?
C21 C22 C23 C24 1.1(10) . . . . ?
C22 C23 C24 C25 -2.1(10) . . . . ?
C21 C20 C25 C24 -1.8(9) . . . . ?
C5 C20 C25 C24 177.1(6) . . . . ?
C23 C24 C25 C20 2.5(9) . . . . ?
C14 C15 C26 C31 -56.0(8) . . . . ?
C16 C15 C26 C31 122.8(6) . . . . ?
C14 C15 C26 C27 123.3(6) . . . . ?
C16 C15 C26 C27 -57.9(7) . . . . ?
C31 C26 C27 C28 -2.7(9) . . . . ?
C15 C26 C27 C28 178.0(5) . . . . ?
C26 C27 C28 C29 1.4(9) . . . . ?
C27 C28 C29 C30 -0.9(11) . . . . ?
C28 C29 C30 C31 1.6(11) . . . . ?
C27 C26 C31 C30 3.3(9) . . . . ?
C15 C26 C31 C30 -177.4(6) . . . . ?
C29 C30 C31 C26 -2.9(10) . . . . ?
N5 C32 C33 C34 1.3(8) . . . . ?
C32 C33 C34 C35 -1.1(7) . . . . ?
C33 C34 C35 N5 0.5(7) . . . . ?
C33 C34 C35 C36 -175.5(6) . . . . ?
N5 C35 C36 C37 -1.3(10) . . . . ?
C34 C35 C36 C37 174.1(6) . . . . ?
N5 C35 C36 C51 178.2(5) . . . . ?
C34 C35 C36 C51 -6.4(9) . . . . ?
C35 C36 C37 N6 2.9(10) . . . . ?
C51 C36 C37 N6 -176.6(5) . . . . ?
C35 C36 C37 C38 -177.6(6) . . . . ?
C51 C36 C37 C38 2.9(9) . . . . ?
C36 C37 C38 C39 179.5(6) . . . . ?
N6 C37 C38 C39 -0.9(7) . . . . ?
C37 C38 C39 C40 2.4(7) . . . . ?
C37 C38 C39 C41 -178.1(5) . . . . ?
C38 C39 C40 N6 -3.3(7) . . . . ?
C41 C39 C40 N6 177.3(5) . . . . ?
C38 C39 C41 C43 -131.6(6) . . . . ?
C40 C39 C41 C43 47.8(8) . . . . ?
N7 C42 C43 C44 -0.6(6) . . . . ?
N7 C42 C43 C41 176.8(5) . . . . ?
C39 C41 C43 C44 -128.9(6) . . . . ?
C39 C41 C43 C42 54.2(8) . . . . ?
C42 C43 C44 C45 0.9(6) . . . . ?
C41 C43 C44 C45 -176.5(5) . . . . ?
C43 C44 C45 C46 -178.4(5) . . . . ?
C43 C44 C45 N7 -0.9(6) . . . . ?
N7 C45 C46 C47 4.0(9) . . . . ?
C44 C45 C46 C47 -178.8(6) . . . . ?
N7 C45 C46 C57 -173.8(5) . . . . ?
C44 C45 C46 C57 3.4(9) . . . . ?
C45 C46 C47 N8 0.8(10) . . . . ?
C57 C46 C47 N8 178.6(6) . . . . ?
C45 C46 C47 C48 179.4(6) . . . . ?
C57 C46 C47 C48 -2.8(9) . . . . ?
N8 C47 C48 C49 -0.8(8) . . . . ?
C46 C47 C48 C49 -179.5(6) . . . . ?
C47 C48 C49 C50 1.2(8) . . . . ?
C48 C49 C50 N8 -1.2(9) . . . . ?
C37 C36 C51 C56 -69.6(8) . . . . ?
C35 C36 C51 C56 110.8(7) . . . . ?
C37 C36 C51 C52 109.6(7) . . . . ?
C35 C36 C51 C52 -70.0(8) . . . . ?
C56 C51 C52 C53 -0.5(9) . . . . ?
C36 C51 C52 C53 -179.7(6) . . . . ?
C51 C52 C53 C54 -0.6(10) . . . . ?
C52 C53 C54 C55 1.0(12) . . . . ?
C53 C54 C55 C56 -0.3(12) . . . . ?
C52 C51 C56 C55 1.2(9) . . . . ?
C36 C51 C56 C55 -179.6(6) . . . . ?
C54 C55 C56 C51 -0.8(10) . . . . ?
C45 C46 C57 C62 -88.5(7) . . . . ?
C47 C46 C57 C62 93.4(7) . . . . ?
C45 C46 C57 C58 91.8(7) . . . . ?
C47 C46 C57 C58 -86.4(7) . . . . ?
C62 C57 C58 C59 0.3(11) . . . . ?
C46 C57 C58 C59 -179.9(6) . . . . ?
C57 C58 C59 C60 1.8(12) . . . . ?
C58 C59 C60 C61 -2.4(12) . . . . ?
C59 C60 C61 C62 0.9(12) . . . . ?
C58 C57 C62 C61 -1.8(11) . . . . ?
C46 C57 C62 C61 178.4(7) . . . . ?
C60 C61 C62 C57 1.3(12) . . . . ?
N9 C63 C64 C65 2.1(11) . . . . ?
C63 C64 C65 C66 -0.3(11) . . . . ?
C64 C65 C66 N9 -1.4(10) . . . . ?
C64 C65 C66 C67 -177.5(8) . . . . ?
N9 C66 C67 C68 -4.0(11) . . . . ?
C65 C66 C67 C68 171.5(8) . . . . ?
N9 C66 C67 C82 176.6(6) . . . . ?
C65 C66 C67 C82 -7.8(11) . . . . ?
C66 C67 C68 N10 -0.2(11) . . . . ?
C82 C67 C68 N10 179.1(6) . . . . ?
C66 C67 C68 C69 -177.9(6) . . . . ?
C82 C67 C68 C69 1.5(10) . . . . ?
N10 C68 C69 C70 -1.2(6) . . . . ?
C67 C68 C69 C70 176.8(6) . . . . ?
C68 C69 C70 C71 1.1(6) . . . . ?
C68 C69 C70 C72 -175.7(5) . . . . ?
C69 C70 C71 N10 -0.6(6) . . . . ?
C72 C70 C71 N10 176.3(5) . . . . ?
C69 C70 C72 C74 -131.1(6) . . . . ?
C71 C70 C72 C74 52.7(8) . . . . ?
N11 C73 C74 C75 -1.1(7) . . . . ?
N11 C73 C74 C72 175.6(5) . . . . ?
C70 C72 C74 C75 -140.4(6) . . . . ?
C70 C72 C74 C73 43.7(8) . . . . ?
C73 C74 C75 C76 1.6(7) . . . . ?
C72 C74 C75 C76 -174.9(6) . . . . ?
C74 C75 C76 N11 -1.6(7) . . . . ?
C74 C75 C76 C77 178.7(7) . . . . ?
N11 C76 C77 C78 2.4(11) . . . . ?
C75 C76 C77 C78 -177.9(7) . . . . ?
N11 C76 C77 C88 -178.3(6) . . . . ?
C75 C76 C77 C88 1.4(10) . . . . ?
C76 C77 C78 N12 -3.3(12) . . . . ?
C88 C77 C78 N12 177.4(6) . . . . ?
C76 C77 C78 C79 177.9(7) . . . . ?
C88 C77 C78 C79 -1.4(11) . . . . ?
N12 C78 C79 C80 0.7(9) . . . . ?
C77 C78 C79 C80 179.7(7) . . . . ?
C78 C79 C80 C81 0.0(9) . . . . ?
C79 C80 C81 N12 -0.8(9) . . . . ?
C68 C67 C82 C87 114.2(7) . . . . ?
C66 C67 C82 C87 -66.4(9) . . . . ?
C68 C67 C82 C83 -68.9(9) . . . . ?
C66 C67 C82 C83 110.6(7) . . . . ?
C87 C82 C83 C84 -0.9(10) . . . . ?
C67 C82 C83 C84 -177.9(6) . . . . ?
C82 C83 C84 C85 0.3(11) . . . . ?
C83 C84 C85 C86 -0.6(12) . . . . ?
C84 C85 C86 C87 1.5(12) . . . . ?
C83 C82 C87 C86 1.8(11) . . . . ?
C67 C82 C87 C86 178.9(7) . . . . ?
C85 C86 C87 C82 -2.2(12) . . . . ?
C78 C77 C88 C89 -101.2(8) . . . . ?
C76 C77 C88 C89 79.4(8) . . . . ?
C78 C77 C88 C93 74.9(9) . . . . ?
C76 C77 C88 C93 -104.5(8) . . . . ?
C93 C88 C89 C90 2.9(11) . . . . ?
C77 C88 C89 C90 179.2(6) . . . . ?
C88 C89 C90 C91 -0.6(11) . . . . ?
C89 C90 C91 C92 -1.3(11) . . . . ?
C90 C91 C92 C93 1.0(11) . . . . ?
C91 C92 C93 C88 1.4(11) . . . . ?
C89 C88 C93 C92 -3.3(11) . . . . ?
C77 C88 C93 C92 -179.4(7) . . . . ?
C2 C1 N1 C4 -1.8(6) . . . . ?
C2 C1 N1 Ga1 173.0(4) . . . . ?
C5 C4 N1 C1 -176.2(5) . . . . ?
C3 C4 N1 C1 1.8(6) . . . . ?
C5 C4 N1 Ga1 9.1(8) . . . . ?
C3 C4 N1 Ga1 -172.9(4) . . . . ?
C8 C9 N2 C6 -0.5(6) . . . . ?
C8 C9 N2 Ga1 -177.6(4) . . . . ?
C5 C6 N2 C9 -175.0(5) . . . . ?
C7 C6 N2 C9 1.1(6) . . . . ?
C5 C6 N2 Ga1 2.0(7) . . . . ?
C7 C6 N2 Ga1 178.1(3) . . . . ?
C12 C11 N3 C14 -0.5(7) . . . . ?
C12 C11 N3 Ga2 176.7(4) . . . . ?
C15 C14 N3 C11 -174.0(6) . . . . ?
C13 C14 N3 C11 1.9(7) . . . . ?
C15 C14 N3 Ga2 8.9(8) . . . . ?
C13 C14 N3 Ga2 -175.2(4) . . . . ?
C18 C19 N4 C16 -0.6(8) . . . . ?
C18 C19 N4 Ga2 173.0(5) . . . . ?
C15 C16 N4 C19 -177.1(6) . . . . ?
C17 C16 N4 C19 1.2(7) . . . . ?
C15 C16 N4 Ga2 9.3(8) . . . . ?
C17 C16 N4 Ga2 -172.3(4) . . . . ?
C33 C32 N5 C35 -1.0(7) . . . . ?
C33 C32 N5 Ga1 178.8(4) . . . . ?
C36 C35 N5 C32 176.4(6) . . . . ?
C34 C35 N5 C32 0.3(7) . . . . ?
C36 C35 N5 Ga1 -3.3(9) . . . . ?
C34 C35 N5 Ga1 -179.5(4) . . . . ?
C39 C40 N6 C37 2.7(7) . . . . ?
C39 C40 N6 Ga1 -179.1(4) . . . . ?
C36 C37 N6 C40 178.5(6) . . . . ?
C38 C37 N6 C40 -1.1(6) . . . . ?
C36 C37 N6 Ga1 0.4(8) . . . . ?
C38 C37 N6 Ga1 -179.2(4) . . . . ?
C43 C42 N7 C45 0.1(6) . . . . ?
C43 C42 N7 Ga2 174.2(4) . . . . ?
C46 C45 N7 C42 178.2(5) . . . . ?
C44 C45 N7 C42 0.5(6) . . . . ?
C46 C45 N7 Ga2 4.0(8) . . . . ?
C44 C45 N7 Ga2 -173.7(3) . . . . ?
C49 C50 N8 C47 0.7(8) . . . . ?
C49 C50 N8 Ga2 -167.4(5) . . . . ?
C46 C47 N8 C50 178.8(6) . . . . ?
C48 C47 N8 C50 0.1(7) . . . . ?
C46 C47 N8 Ga2 -13.0(8) . . . . ?
C48 C47 N8 Ga2 168.2(4) . . . . ?
C64 C63 N9 C66 -3.0(9) . . . . ?
C64 C63 N9 Ga1 178.2(6) . . . . ?
C67 C66 N9 C63 178.9(7) . . . . ?
C65 C66 N9 C63 2.7(8) . . . . ?
C67 C66 N9 Ga1 -2.3(10) . . . . ?
C65 C66 N9 Ga1 -178.5(5) . . . . ?
C70 C71 N10 C68 -0.1(6) . . . . ?
C70 C71 N10 Ga1 172.5(3) . . . . ?
C67 C68 N10 C71 -177.3(6) . . . . ?
C69 C68 N10 C71 0.8(6) . . . . ?
C67 C68 N10 Ga1 10.3(9) . . . . ?
C69 C68 N10 Ga1 -171.6(4) . . . . ?
C74 C73 N11 C76 0.1(6) . . . . ?
C74 C73 N11 Ga2 -175.6(4) . . . . ?
C77 C76 N11 C73 -179.3(6) . . . . ?
C75 C76 N11 C73 0.9(6) . . . . ?
C77 C76 N11 Ga2 -3.7(9) . . . . ?
C75 C76 N11 Ga2 176.5(4) . . . . ?
C80 C81 N12 C78 1.2(8) . . . . ?
C80 C81 N12 Ga2 175.6(5) . . . . ?
C77 C78 N12 C81 179.9(7) . . . . ?
C79 C78 N12 C81 -1.2(8) . . . . ?
C77 C78 N12 Ga2 5.5(10) . . . . ?
C79 C78 N12 Ga2 -175.6(5) . . . . ?
C32 N5 Ga1 N1 5.5(5) . . . . ?
C35 N5 Ga1 N1 -174.8(5) . . . . ?
C32 N5 Ga1 N6 -175.2(5) . . . . ?
C35 N5 Ga1 N6 4.6(5) . . . . ?
C32 N5 Ga1 N9 -86.3(5) . . . . ?
C35 N5 Ga1 N9 93.4(5) . . . . ?
C32 N5 Ga1 N2 94.1(5) . . . . ?
C35 N5 Ga1 N2 -86.1(5) . . . . ?
C32 N5 Ga1 N10 165(7) . . . . ?
C35 N5 Ga1 N10 -16(8) . . . . ?
C1 N1 Ga1 N5 -93.3(4) . . . . ?
C4 N1 Ga1 N5 80.4(4) . . . . ?
C1 N1 Ga1 N6 -168(57) . . . . ?
C4 N1 Ga1 N6 5(15) . . . . ?
C1 N1 Ga1 N9 -1.6(4) . . . . ?
C4 N1 Ga1 N9 172.1(4) . . . . ?
C1 N1 Ga1 N2 177.8(4) . . . . ?
C4 N1 Ga1 N2 -8.4(4) . . . . ?
C1 N1 Ga1 N10 87.2(4) . . . . ?
C4 N1 Ga1 N10 -99.0(4) . . . . ?
C40 N6 Ga1 N5 179.0(5) . . . . ?
C37 N6 Ga1 N5 -3.2(5) . . . . ?
C40 N6 Ga1 N1 -106(15) . . . . ?
C37 N6 Ga1 N1 72(15) . . . . ?
C40 N6 Ga1 N9 87.3(5) . . . . ?
C37 N6 Ga1 N9 -94.9(5) . . . . ?
C40 N6 Ga1 N2 -92.1(5) . . . . ?
C37 N6 Ga1 N2 85.7(5) . . . . ?
C40 N6 Ga1 N10 -1.5(5) . . . . ?
C37 N6 Ga1 N10 176.3(5) . . . . ?
C63 N9 Ga1 N5 8.1(6) . . . . ?
C66 N9 Ga1 N5 -170.4(5) . . . . ?
C63 N9 Ga1 N1 -82.8(6) . . . . ?
C66 N9 Ga1 N1 98.7(5) . . . . ?
C63 N9 Ga1 N6 97.1(6) . . . . ?
C66 N9 Ga1 N6 -81.5(5) . . . . ?
C63 N9 Ga1 N2 150(15) . . . . ?
C66 N9 Ga1 N2 -28(15) . . . . ?
C63 N9 Ga1 N10 -173.4(6) . . . . ?
C66 N9 Ga1 N10 8.1(5) . . . . ?
C9 N2 Ga1 N5 88.9(4) . . . . ?
C6 N2 Ga1 N5 -87.6(4) . . . . ?
C9 N2 Ga1 N1 179.8(4) . . . . ?
C6 N2 Ga1 N1 3.3(4) . . . . ?
C9 N2 Ga1 N6 0.0(4) . . . . ?
C6 N2 Ga1 N6 -176.5(4) . . . . ?
C9 N2 Ga1 N9 -53(15) . . . . ?
C6 N2 Ga1 N9 130(15) . . . . ?
C9 N2 Ga1 N10 -89.6(4) . . . . ?
C6 N2 Ga1 N10 93.9(4) . . . . ?
C71 N10 Ga1 N5 -74(8) . . . . ?
C68 N10 Ga1 N5 97(7) . . . . ?
C71 N10 Ga1 N1 85.2(5) . . . . ?
C68 N10 Ga1 N1 -103.7(5) . . . . ?
C71 N10 Ga1 N6 -94.1(5) . . . . ?
C68 N10 Ga1 N6 77.0(5) . . . . ?
C71 N10 Ga1 N9 177.0(5) . . . . ?
C68 N10 Ga1 N9 -11.9(5) . . . . ?
C71 N10 Ga1 N2 -3.4(5) . . . . ?
C68 N10 Ga1 N2 167.6(5) . . . . ?
C19 N4 Ga2 N7 92.8(5) . . . . ?
C16 N4 Ga2 N7 -94.8(5) . . . . ?
C19 N4 Ga2 N3 -176.1(5) . . . . ?
C16 N4 Ga2 N3 -3.7(5) . . . . ?
C19 N4 Ga2 N12 -85.9(5) . . . . ?
C16 N4 Ga2 N12 86.5(5) . . . . ?
C19 N4 Ga2 N8 3.5(5) . . . . ?
C16 N4 Ga2 N8 175.8(5) . . . . ?
C19 N4 Ga2 N11 141(10) . . . . ?
C16 N4 Ga2 N11 -47(10) . . . . ?
C42 N7 Ga2 N4 83.2(5) . . . . ?
C45 N7 Ga2 N4 -103.9(5) . . . . ?
C42 N7 Ga2 N3 -5.5(5) . . . . ?
C45 N7 Ga2 N3 167.3(5) . . . . ?
C42 N7 Ga2 N12 -136(5) . . . . ?
C45 N7 Ga2 N12 37(6) . . . . ?
C42 N7 Ga2 N8 176.3(5) . . . . ?
C45 N7 Ga2 N8 -10.8(5) . . . . ?
C42 N7 Ga2 N11 -96.0(5) . . . . ?
C45 N7 Ga2 N11 76.9(5) . . . . ?
C11 N3 Ga2 N4 178.5(5) . . . . ?
C14 N3 Ga2 N4 -5.0(5) . . . . ?
C11 N3 Ga2 N7 -90.8(5) . . . . ?
C14 N3 Ga2 N7 85.7(5) . . . . ?
C11 N3 Ga2 N12 87.6(5) . . . . ?
C14 N3 Ga2 N12 -95.9(5) . . . . ?
C11 N3 Ga2 N8 12(6) . . . . ?
C14 N3 Ga2 N8 -171(6) . . . . ?
C11 N3 Ga2 N11 -2.3(5) . . . . ?
C14 N3 Ga2 N11 174.2(5) . . . . ?
C81 N12 Ga2 N4 2.7(6) . . . . ?
C78 N12 Ga2 N4 175.8(5) . . . . ?
C81 N12 Ga2 N7 -138(5) . . . . ?
C78 N12 Ga2 N7 35(6) . . . . ?
C81 N12 Ga2 N3 91.4(6) . . . . ?
C78 N12 Ga2 N3 -95.5(5) . . . . ?
C81 N12 Ga2 N8 -90.5(6) . . . . ?
C78 N12 Ga2 N8 82.6(5) . . . . ?
C81 N12 Ga2 N11 -178.2(6) . . . . ?
C78 N12 Ga2 N11 -5.1(5) . . . . ?
C50 N8 Ga2 N4 -88.5(5) . . . . ?
C47 N8 Ga2 N4 105.7(5) . . . . ?
C50 N8 Ga2 N7 -179.2(5) . . . . ?
C47 N8 Ga2 N7 15.0(5) . . . . ?
C50 N8 Ga2 N3 78(6) . . . . ?
C47 N8 Ga2 N3 -88(6) . . . . ?
C50 N8 Ga2 N12 2.3(5) . . . . ?
C47 N8 Ga2 N12 -163.5(5) . . . . ?
C50 N8 Ga2 N11 92.3(5) . . . . ?
C47 N8 Ga2 N11 -73.6(5) . . . . ?
C73 N11 Ga2 N4 -48(10) . . . . ?
C76 N11 Ga2 N4 137(10) . . . . ?
C73 N11 Ga2 N7 0.4(5) . . . . ?
C76 N11 Ga2 N7 -174.5(5) . . . . ?
C73 N11 Ga2 N3 -90.7(5) . . . . ?
C76 N11 Ga2 N3 94.4(5) . . . . ?
C73 N11 Ga2 N12 179.1(5) . . . . ?
C76 N11 Ga2 N12 4.2(5) . . . . ?
C73 N11 Ga2 N8 89.8(5) . . . . ?
C76 N11 Ga2 N8 -85.1(5) . . . . ?
